data_2108993
loop_
_publ_author_name
'Smirnova, Ekaterina S.'
'Alekseeva, Olga A.'
'Dudka, Alexander P.'
'Sorokin, Timofei A.'
'Khmelenin, Dmitry N.'
'Yapaskurt, Vasily O.'
'Lyubutina, Marianna V.'
'Frolov, Kirill V.'
'Lyubutin, Igor S.'
'Gudim, Irina A.'

_publ_section_title
;
 Crystal structure, absolute configuration and characteristic temperatures
 of SmFe~3~(BO~3~)~4~ in the temperature range 11--400K
;
_journal_coeditor_code XK5093
_journal_issue '3 Part 2'
_journal_name_full 'Acta Crystallographica Section B'
_journal_page_first
;
;
_journal_paper_doi 10.1107/S2052520622003948
_journal_volume 78
_journal_year 2022
_chemical_formula_sum 'B4 Fe3 O12 Sm'
_chemical_formula_weight 553.1
_space_group_IT_number 155
_space_group_name_Hall 'R 3 2"'
_space_group_name_H-M_alt 'R 3 2 :H'
_symmetry_cell_setting trigonal
_symmetry_space_group_name_Hall 'R 3 2"'
_symmetry_space_group_name_H-M 'R 3 2 :H'
_cell_angle_alpha 90
_cell_angle_beta 90
_cell_angle_gamma 120
_cell_formula_units_Z 3
_cell_length_a 9.56650(10)
_cell_length_b 9.56650(10)
_cell_length_c 7.59110(10)
_cell_measurement_reflns_used 19924
_cell_measurement_temperature 293
_cell_measurement_theta_max 73.74
_cell_measurement_theta_min 5.59
_cell_volume 601.647(12)
_computing_cell_refinement
;
CrysAlis PRO (Agilent, 2014)
;
_computing_data_collection
;
CrysAlis PRO (Agilent, 2014)
;
_computing_data_reduction
;
CrysAlis PRO (Agilent, 2014)
;
_computing_structure_solution
;
JANA2006 (Pet\<r\'i\<cek <i>et al.</i>, 2014)
;
_diffrn_ambient_temperature 293
_diffrn_detector 'CCD plate'
_diffrn_detector_area_resol_mean 16.0628
_diffrn_measured_fraction_theta_full 1
_diffrn_measured_fraction_theta_max 1
_diffrn_measurement_device 'four-circle diffractometer'
_diffrn_measurement_device_type 'Rigaku Xcalibur EosS2 with high theta cut'
_diffrn_measurement_method '\w scans'
_diffrn_radiation_monochromator graphite
_diffrn_radiation_probe x-ray
_diffrn_radiation_source 'X-ray tube'
_diffrn_radiation_type 'Mo K\a'
_diffrn_radiation_wavelength 0.71073
_diffrn_reflns_av_R_equivalents 0.0297
_diffrn_reflns_av_unetI/netI 0.0129
_diffrn_reflns_limit_h_max 24
_diffrn_reflns_limit_h_min -25
_diffrn_reflns_limit_k_max 23
_diffrn_reflns_limit_k_min -21
_diffrn_reflns_limit_l_max 20
_diffrn_reflns_limit_l_min -19
_diffrn_reflns_number 20799
_diffrn_reflns_theta_full 74.15
_diffrn_reflns_theta_max 74.15
_diffrn_reflns_theta_min 4.26
_diffrn_source 'Enhance (Mo) X-ray Source'
_exptl_absorpt_coefficient_mu 12.609
_exptl_absorpt_correction_T_max 0.2083
_exptl_absorpt_correction_T_min 0.109
_exptl_absorpt_correction_type sphere
_exptl_absorpt_process_details
;
(JANA2006; Pet\<r\'i\<cek <i>et al.</i>, 2014)
;
_exptl_crystal_colour light-green
_exptl_crystal_density_diffrn 4.5799
_exptl_crystal_description Sphere
_exptl_crystal_F_000 768
_exptl_crystal_size_rad 0.13
_refine_diff_density_max 1.12
_refine_diff_density_min -1.32
_refine_ls_abs_structure_details ' 1259 of Friedel pairs used in the refinement'
_refine_ls_abs_structure_Flack 0.397(4)
_refine_ls_extinction_coef 178E1(5)
_refine_ls_extinction_method
;
B-C type 1 Lorentzian isotropic (Becker & Coppens, 1974)
;
_refine_ls_goodness_of_fit_gt 1.02
_refine_ls_goodness_of_fit_ref 1.02
_refine_ls_number_constraints 0
_refine_ls_number_parameters 36
_refine_ls_number_reflns 2770
_refine_ls_number_restraints 0
_refine_ls_R_factor_all 0.0091
_refine_ls_R_factor_gt 0.0091
_refine_ls_shift/su_max 0.0466
_refine_ls_shift/su_mean 0.0076
_refine_ls_structure_factor_coef Fsqd
_refine_ls_weighting_details w=1/(\s^2^(I)+0.0004I^2^)
_refine_ls_weighting_scheme sigma
_refine_ls_wR_factor_gt 0.0263
_refine_ls_wR_factor_ref 0.0263
_reflns_number_gt 2770
_reflns_number_total 2770
_reflns_threshold_expression I>3\s(I)
_cod_data_source_file xk5093sup1.cif
_cod_data_source_block Sample7_1_NoBi
_cod_original_sg_symbol_H-M 'R 3 2'
_cod_original_formula_sum 'Sm Fe3 B4 O12'
_cod_database_code 2108993

loop_
_space_group_symop_id
_space_group_symop_operation_xyz
1 x,y,z
2 -y,x-y,z
3 -x+y,-x,z
4 y,x,-z
5 x-y,-y,-z
6 -x,-x+y,-z
7 x+2/3,y+1/3,z+1/3
8 -y+2/3,x-y+1/3,z+1/3
9 -x+y+2/3,-x+1/3,z+1/3
10 y+2/3,x+1/3,-z+1/3
11 x-y+2/3,-y+1/3,-z+1/3
12 -x+2/3,-x+y+1/3,-z+1/3
13 x+1/3,y+2/3,z+2/3
14 -y+1/3,x-y+2/3,z+2/3
15 -x+y+1/3,-x+2/3,z+2/3
16 y+1/3,x+2/3,-z+2/3
17 x-y+1/3,-y+2/3,-z+2/3
18 -x+1/3,-x+y+2/3,-z+2/3

loop_
_atom_site_type_symbol
_atom_site_label
_atom_site_fract_x
_atom_site_fract_y
_atom_site_fract_z
_atom_site_U_iso_or_equiv
_atom_site_adp_type
_atom_site_calc_flag
_atom_site_refinement_flags
_atom_site_occupancy
_atom_site_site_symmetry_multiplicity
_atom_site_disorder_assembly
_atom_site_disorder_group
Sm Sm1 0 0 0 0.007673(8) Uani d . 1 3 . .
Fe Fe1 0.783035(9) 0.666667 0.666667 0.005381(13) Uani d . 1 9 . .
B B1 0 0 0.5 0.00553(11) Uani d . 1 3 . .
B B2 0.44687(6) 0.44687(6) 0.5 0.00651(10) Uani d . 1 9 . .
O O1 0.85576(4) 0.85576(4) 0.5 0.00690(6) Uani d . 1 9 . .
O O2 0.59061(5) 0.59061(5) 0.5 0.01141(9) Uani d . 1 9 . .
O O3 0.97419(4) 0.78644(5) 0.81637(5) 0.00849(6) Uani d . 1 18 . .

loop_
_atom_site_aniso_label
_atom_site_aniso_U_11
_atom_site_aniso_U_22
_atom_site_aniso_U_33
_atom_site_aniso_U_12
_atom_site_aniso_U_13
_atom_site_aniso_U_23
_atom_site_aniso_type_symbol
Sm1 0.007962(10) 0.007962(10) 0.007095(13) 0.003981(5) 0 0 Sm
Fe1 0.005090(14) 0.005267(17) 0.00585(2) 0.002634(8) -0.000060(5) -0.000120(10) Fe
B1 0.00499(13) 0.00499(13) 0.0066(2) 0.00249(6) 0 0 B
B2 0.00556(10) 0.00556(10) 0.00781(14) 0.00234(15) -0.00022(7) 0.00022(7) B
O1 0.00523(6) 0.00523(6) 0.00852(11) 0.00134(7) -0.00100(4) 0.00100(4) O
O2 0.00695(7) 0.00695(7) 0.01564(18) -0.00003(10) -0.00417(7) 0.00417(7) O
O3 0.00625(7) 0.01021(9) 0.00949(8) 0.00447(6) -0.00164(6) -0.00202(6) O

loop_
_atom_type_symbol
_atom_type_scat_dispersion_real
_atom_type_scat_dispersion_imag
_atom_type_scat_source
B 0.0013 0.0007 'International Tables Vol C tables 4.2.6.8 and 6.1.1.1'
Fe 0.3463 0.8444 'International Tables Vol C tables 4.2.6.8 and 6.1.1.1'
O 0.0106 0.0060 'International Tables Vol C tables 4.2.6.8 and 6.1.1.1'
Sm -0.1638 3.4418 'International Tables Vol C tables 4.2.6.8 and 6.1.1.1'

loop_
_exptl_crystal_face_index_h
_exptl_crystal_face_index_k
_exptl_crystal_face_index_l
_exptl_crystal_face_perp_dist
? ? ? ?

loop_
_geom_angle_atom_site_label_1
_geom_angle_atom_site_label_2
_geom_angle_atom_site_label_3
_geom_angle_site_symmetry_1
_geom_angle_site_symmetry_2
_geom_angle_site_symmetry_3
_geom_angle
_geom_angle_publ_flag
O3 Sm1 O3 1_444 . 2_654 89.212(15) ?
O3 Sm1 O3 1_444 . 3_564 89.212(15) ?
O3 Sm1 O3 1_444 . 4_446 122.539(11) ?
O3 Sm1 O3 1_444 . 5_566 142.046(18) ?
O3 Sm1 O3 1_444 . 6_656 72.611(15) ?
O3 Sm1 O3 2_654 . 3_564 89.212(15) ?
O3 Sm1 O3 2_654 . 4_446 142.046(18) ?
O3 Sm1 O3 2_654 . 5_566 72.611(13) ?
O3 Sm1 O3 2_654 . 6_656 122.539(17) ?
O3 Sm1 O3 3_564 . 4_446 72.611(15) ?
O3 Sm1 O3 3_564 . 5_566 122.539(17) ?
O3 Sm1 O3 3_564 . 6_656 142.046(11) ?
O3 Sm1 O3 4_446 . 5_566 89.212(15) ?
O3 Sm1 O3 4_446 . 6_656 89.212(15) ?
O3 Sm1 O3 5_566 . 6_656 89.212(15) ?
O1 Fe1 O1 . . 9_565 168.16(2) ?
O1 Fe1 O2 . . . 77.131(14) ?
O1 Fe1 O2 . . 9_565 94.228(17) ?
O1 Fe1 O3 . . . 92.095(14) ?
O1 Fe1 O3 . . 11_566 95.473(16) ?
O1 Fe1 O2 9_565 . . 94.228(16) ?
O1 Fe1 O2 9_565 . 9_565 77.131(19) ?
O1 Fe1 O3 9_565 . . 95.473(15) ?
O1 Fe1 O3 9_565 . 11_566 92.094(18) ?
O2 Fe1 O2 . . 9_565 87.48(2) ?
O2 Fe1 O3 . . . 167.50(2) ?
O2 Fe1 O3 . . 11_566 87.03(2) ?
O2 Fe1 O3 9_565 . . 87.025(19) ?
O2 Fe1 O3 9_565 . 11_566 167.505(16) ?
O3 Fe1 O3 . . 11_566 100.46(2) ?
O1 B1 O1 1_445 . 2_655 120.00(3) ?
O1 B1 O1 1_445 . 3_565 120.00(3) ?
O1 B1 O1 2_655 . 3_565 120.00(3) ?
O2 B2 O3 . . 13_444 117.69(6) ?
O2 B2 O3 . . 10_446 117.69(6) ?
O3 B2 O3 13_444 . 10_446 124.61(4) ?
Fe1 O1 Fe1 . . 14_654 103.571(13) ?
Fe1 O1 B1 . . 1_665 128.21(2) ?
Fe1 O1 B1 14_654 . 1_665 128.21(2) ?
Fe1 O2 Fe1 . . 14_654 102.166(16) ?
Fe1 O2 B2 . . . 128.92(3) ?
Fe1 O2 B2 14_654 . . 128.92(3) ?
Sm1 O3 Fe1 1_666 . . 120.42(2) ?
Sm1 O3 B2 1_666 . 7_555 107.25(2) ?
Fe1 O3 B2 . . 7_555 132.21(3) ?

loop_
_geom_bond_atom_site_label_1
_geom_bond_atom_site_label_2
_geom_bond_site_symmetry_1
_geom_bond_site_symmetry_2
_geom_bond_distance
_geom_bond_publ_flag
Sm1 O3 . 1_444 2.3819(4) ?
Sm1 O3 . 2_654 2.3819(4) ?
Sm1 O3 . 3_564 2.3819(6) ?
Sm1 O3 . 4_446 2.3819(4) ?
Sm1 O3 . 5_566 2.3819(4) ?
Sm1 O3 . 6_656 2.3819(6) ?
Fe1 O1 . . 2.0245(3) ?
Fe1 O1 . 9_565 2.0245(3) ?
Fe1 O2 . . 2.0444(4) ?
Fe1 O2 . 9_565 2.0444(6) ?
Fe1 O3 . . 1.9629(3) ?
Fe1 O3 . 11_566 1.9629(5) ?
B1 O1 . 1_445 1.3799(3) ?
B1 O1 . 2_655 1.3799(5) ?
B1 O1 . 3_565 1.3799(5) ?
B2 O2 . . 1.3751(6) ?
B2 O3 . 13_444 1.3700(8) ?
B2 O3 . 10_446 1.3700(8) ?

loop_
_geom_hbond_atom_site_label_D
_geom_hbond_atom_site_label_H
_geom_hbond_atom_site_label_A
_geom_hbond_site_symmetry_D
_geom_hbond_site_symmetry_H
_geom_hbond_site_symmetry_A
_geom_hbond_distance_DH
_geom_hbond_distance_HA
_geom_hbond_distance_DA
_geom_hbond_angle_DHA
_geom_hbond_publ_flag
? ? ? ? ? ? ? ? ? ? ?

loop_
_geom_torsion_atom_site_label_1
_geom_torsion_atom_site_label_2
_geom_torsion_atom_site_label_3
_geom_torsion_atom_site_label_4
_geom_torsion_site_symmetry_1
_geom_torsion_site_symmetry_2
_geom_torsion_site_symmetry_3
_geom_torsion_site_symmetry_4
_geom_torsion
_geom_torsion_publ_flag
? ? ? ? ? ? ? ? ? ?

loop_
_restr_angle_atom_site_label_1
_restr_angle_site_symmetry_1
_restr_angle_atom_site_label_2
_restr_angle_site_symmetry_2
_restr_angle_atom_site_label_3
_restr_angle_site_symmetry_3
_restr_angle_target
_restr_angle_target_weight_param
? ? ? ? ? ? ? ?

loop_
_restr_distance_atom_site_label_1
_restr_distance_site_symmetry_1
_restr_distance_atom_site_label_2
_restr_distance_site_symmetry_2
_restr_distance_target
_restr_distance_target_weight_param
? ? ? ? ? ?

loop_
_restr_equal_angle_atom_site_label_1
_restr_equal_angle_site_symmetry_1
_restr_equal_angle_atom_site_label_2
_restr_equal_angle_site_symmetry_2
_restr_equal_angle_atom_site_label_3
_restr_equal_angle_site_symmetry_3
_restr_equal_angle_class_class_id
_restr_equal_angle_class_target_weight_param
? ? ? ? ? ? ? ?

loop_
_restr_equal_distance_atom_site_label_1
_restr_equal_distance_site_symmetry_1
_restr_equal_distance_atom_site_label_2
_restr_equal_distance_site_symmetry_2
_restr_equal_distance_class_class_id
_restr_equal_distance_class_target_weight_param
? ? ? ? ? ?

loop_
_restr_equal_torsion_atom_site_label_1
_restr_equal_torsion_site_symmetry_1
_restr_equal_torsion_atom_site_label_2
_restr_equal_torsion_site_symmetry_2
_restr_equal_torsion_atom_site_label_3
_restr_equal_torsion_site_symmetry_3
_restr_equal_torsion_atom_site_label_4
_restr_equal_torsion_site_symmetry_4
_restr_equal_torsion_class_class_id
_restr_equal_torsion_class_target_weight_param
? ? ? ? ? ? ? ? ? ?

loop_
_restr_torsion_atom_site_label_1
_restr_torsion_site_symmetry_1
_restr_torsion_atom_site_label_2
_restr_torsion_site_symmetry_2
_restr_torsion_atom_site_label_3
_restr_torsion_site_symmetry_3
_restr_torsion_atom_site_label_4
_restr_torsion_site_symmetry_4
_restr_torsion_angle_target
_restr_torsion_weight_param
? ? ? ? ? ? ? ? ? ?

loop_
_twin_individual_id
_twin_individual_mass_fraction_refined
_twin_individual_twin_matrix_11
_twin_individual_twin_matrix_12
_twin_individual_twin_matrix_13
_twin_individual_twin_matrix_21
_twin_individual_twin_matrix_22
_twin_individual_twin_matrix_23
_twin_individual_twin_matrix_31
_twin_individual_twin_matrix_32
_twin_individual_twin_matrix_33
1 0.603(4) 1 0 0 0 1 0 0 0 1
2 0.397(4) -1 0 0 0 -1 0 0 0 -1

loop_
_jana_atom_site_adp_c_label
_jana_atom_site_adp_c_type_symbol
_jana_atom_site_adp_c_111
_jana_atom_site_adp_c_112
_jana_atom_site_adp_c_113
_jana_atom_site_adp_c_122
_jana_atom_site_adp_c_123
_jana_atom_site_adp_c_133
_jana_atom_site_adp_c_222
_jana_atom_site_adp_c_223
_jana_atom_site_adp_c_233
_jana_atom_site_adp_c_333
? ? ? ? ? ? ? ? ? ? ? ?

loop_
_jana_atom_site_adp_d_label
_jana_atom_site_adp_d_type_symbol
_jana_atom_site_adp_d_1111
_jana_atom_site_adp_d_1112
_jana_atom_site_adp_d_1113
_jana_atom_site_adp_d_1122
_jana_atom_site_adp_d_1123
_jana_atom_site_adp_d_1133
_jana_atom_site_adp_d_1222
_jana_atom_site_adp_d_1223
_jana_atom_site_adp_d_1233
_jana_atom_site_adp_d_1333
_jana_atom_site_adp_d_2222
_jana_atom_site_adp_d_2223
_jana_atom_site_adp_d_2233
_jana_atom_site_adp_d_2333
_jana_atom_site_adp_d_3333
? ? ? ? ? ? ? ? ? ? ? ? ? ? ? ? ?

loop_
_jana_atom_site_adp_e_label
_jana_atom_site_adp_e_type_symbol
_jana_atom_site_adp_e_11111
_jana_atom_site_adp_e_11112
_jana_atom_site_adp_e_11113
_jana_atom_site_adp_e_11122
_jana_atom_site_adp_e_11123
_jana_atom_site_adp_e_11133
_jana_atom_site_adp_e_11222
_jana_atom_site_adp_e_11223
_jana_atom_site_adp_e_11233
_jana_atom_site_adp_e_11333
_jana_atom_site_adp_e_12222
_jana_atom_site_adp_e_12223
_jana_atom_site_adp_e_12233
_jana_atom_site_adp_e_12333
_jana_atom_site_adp_e_13333
_jana_atom_site_adp_e_22222
_jana_atom_site_adp_e_22223
_jana_atom_site_adp_e_22233
_jana_atom_site_adp_e_22333
_jana_atom_site_adp_e_23333
_jana_atom_site_adp_e_33333
? ? ? ? ? ? ? ? ? ? ? ? ? ? ? ? ? ? ? ? ? ? ?

loop_
_jana_atom_site_adp_f_label
_jana_atom_site_adp_f_type_symbol
_jana_atom_site_adp_f_111111
_jana_atom_site_adp_f_111112
_jana_atom_site_adp_f_111113
_jana_atom_site_adp_f_111122
_jana_atom_site_adp_f_111123
_jana_atom_site_adp_f_111133
_jana_atom_site_adp_f_111222
_jana_atom_site_adp_f_111223
_jana_atom_site_adp_f_111233
_jana_atom_site_adp_f_111333
_jana_atom_site_adp_f_112222
_jana_atom_site_adp_f_112223
_jana_atom_site_adp_f_112233
_jana_atom_site_adp_f_112333
_jana_atom_site_adp_f_113333
_jana_atom_site_adp_f_122222
_jana_atom_site_adp_f_122223
_jana_atom_site_adp_f_122233
_jana_atom_site_adp_f_122333
_jana_atom_site_adp_f_123333
_jana_atom_site_adp_f_133333
_jana_atom_site_adp_f_222222
_jana_atom_site_adp_f_222223
_jana_atom_site_adp_f_222233
_jana_atom_site_adp_f_222333
_jana_atom_site_adp_f_223333
_jana_atom_site_adp_f_233333
_jana_atom_site_adp_f_333333
? ? ? ? ? ? ? ? ? ? ? ? ? ? ? ? ? ? ? ? ? ? ? ? ? ? ? ? ? ?

_cod_database_fobs_code 2108993
